data_2008929
loop_
_publ_author_name
'Jan W. Bats'
'\"Ohlinger, Stefan H.'

_publ_section_title
;
 Absolute configuration of isocurcumenol
;
_journal_issue 9
_journal_name_full 'Acta Crystallographica Section C'
_journal_page_first 1595
_journal_page_last 1598
_journal_paper_doi 10.1107/S0108270199006101
_journal_volume 55
_journal_year 1999
_chemical_formula_sum 'C15 H22 O2'
_chemical_formula_weight 234.33
_chemical_name_common isocurcumenol
_chemical_name_systematic
;
3S-(3\a,3a\a,6\a,8a\b)-Octahydro-3-methyl-8-methylene-5-(1-methylethylidene)-
6H-3a,6-epoxyazulen-6-ol
;
_space_group_IT_number 145
_symmetry_cell_setting trigonal
_symmetry_space_group_name_Hall 'P 32'
_symmetry_space_group_name_H-M 'P 32'
_cell_angle_alpha 90.00
_cell_angle_beta 90.00
_cell_angle_gamma 120.00
_cell_formula_units_Z 3
_cell_length_a 12.0864(15)
_cell_length_b 12.0864(15)
_cell_length_c 7.9291(11)
_cell_measurement_reflns_used 242
_cell_measurement_temperature 135(2)
_cell_measurement_theta_max 23
_cell_measurement_theta_min 3
_cell_volume 1003.1(2)
_computing_cell_refinement SMART
_computing_data_collection 'SMART (Siemens, 1995)'
_computing_data_reduction 'SAINT (Siemens, 1995)'
_computing_molecular_graphics 'XP in SHELXTL (Sheldrick, 1996)'
_computing_publication_material SHELXL97
_computing_structure_refinement 'SHELXL97 (Sheldrick, 1997)'
_computing_structure_solution 'SHELXS96 (Sheldrick, 1990)'
_diffrn_ambient_temperature 135(2)
_diffrn_measured_fraction_theta_full 0.937
_diffrn_measured_fraction_theta_max 0.937
_diffrn_measurement_device_type 'Siemens SMART CCD area-detector'
_diffrn_measurement_method '\w scans'
_diffrn_radiation_monochromator graphite
_diffrn_radiation_source 'fine-focus sealed tube'
_diffrn_radiation_type MoK\a
_diffrn_radiation_wavelength 0.71073
_diffrn_reflns_av_R_equivalents 0.053
_diffrn_reflns_av_sigmaI/netI 0.030
_diffrn_reflns_limit_h_max 15
_diffrn_reflns_limit_h_min -17
_diffrn_reflns_limit_k_max 17
_diffrn_reflns_limit_k_min -16
_diffrn_reflns_limit_l_max 10
_diffrn_reflns_limit_l_min -11
_diffrn_reflns_number 18520
_diffrn_reflns_theta_full 31.70
_diffrn_reflns_theta_max 31.70
_diffrn_reflns_theta_min 1.95
_diffrn_standards_decay_% none
_diffrn_standards_interval_time 540
_diffrn_standards_number 367
_exptl_absorpt_coefficient_mu 0.075
_exptl_absorpt_correction_T_max 1.0
_exptl_absorpt_correction_T_min 1.0
_exptl_absorpt_correction_type none
_exptl_crystal_colour colourless
_exptl_crystal_density_diffrn 1.164
_exptl_crystal_density_method 'not measured'
_exptl_crystal_description prism
_exptl_crystal_F_000 384
_exptl_crystal_size_max 0.55
_exptl_crystal_size_mid 0.50
_exptl_crystal_size_min 0.50
_refine_diff_density_max 0.262
_refine_diff_density_min -0.184
_refine_ls_abs_structure_details 'Flack (1983)'
_refine_ls_abs_structure_Flack 0.1(6)
_refine_ls_extinction_coef 0.023(5)
_refine_ls_extinction_method 'SHELXL97 (Sheldrick, 1997)'
_refine_ls_goodness_of_fit_ref 1.193
_refine_ls_hydrogen_treatment 'H atoms refined isotropically'
_refine_ls_matrix_type full
_refine_ls_number_parameters 243
_refine_ls_number_reflns 4093
_refine_ls_number_restraints 1
_refine_ls_restrained_S_all 1.193
_refine_ls_R_factor_all 0.038
_refine_ls_R_factor_gt 0.034
_refine_ls_shift/su_max 0.003
_refine_ls_shift/su_mean 0.000
_refine_ls_structure_factor_coef Fsqd
_refine_ls_weighting_details 'calc w = 1/[\s^2^(Fo^2^)+(0.0600P)^2^] where P=(Fo^2^+2Fc^2^)/3'
_refine_ls_weighting_scheme calc
_refine_ls_wR_factor_ref 0.095
_reflns_number_gt 3820
_reflns_number_total 4093
_reflns_threshold_expression I>2\s(I)
_cod_data_source_file ka1324.cif
_cod_data_source_block I_at_135_K
_cod_database_code 2008929

loop_
_symmetry_equiv_pos_as_xyz
'x, y, z'
'-y, x-y, z+2/3'
'-x+y, -x, z+1/3'

loop_
_atom_site_label
_atom_site_fract_x
_atom_site_fract_y
_atom_site_fract_z
_atom_site_U_iso_or_equiv
_atom_site_adp_type
_atom_site_calc_flag
_atom_site_refinement_flags
_atom_site_occupancy
_atom_site_disorder_assembly
_atom_site_disorder_group
_atom_site_type_symbol
O1 0.72077(6) 0.12567(6) 0.69016(8) 0.02080(14) Uani d . 1 . . O
O2 0.63842(7) 0.26046(7) 0.68508(9) 0.02438(15) Uani d . 1 . . O
C1 0.59938(10) -0.09855(9) 0.75963(14) 0.02592(19) Uani d . 1 . . C
C8 0.60599(9) 0.13223(9) 0.67082(12) 0.02037(17) Uani d . 1 . . C
C5 0.68656(9) 0.00017(9) 0.62800(12) 0.02324(18) Uani d . 1 . . C
C9 0.51856(9) 0.05742(10) 0.81820(12) 0.02408(19) Uani d . 1 . . C
C7 0.55368(9) 0.06856(9) 0.50046(12) 0.02261(18) Uani d . 1 . . C
C15 0.37392(11) -0.17742(12) 0.84636(15) 0.0342(2) Uani d . 1 . . C
C6 0.61931(11) -0.00774(10) 0.46163(13) 0.0270(2) Uani d . 1 . . C
C4 0.80721(10) -0.01033(10) 0.62901(15) 0.0294(2) Uani d . 1 . . C
C10 0.48961(10) -0.07987(9) 0.81184(12) 0.02497(19) Uani d . 1 . . C
C11 0.46484(10) 0.07535(11) 0.40879(12) 0.0278(2) Uani d . 1 . . C
C14 0.92359(12) 0.10125(12) 0.54763(19) 0.0360(3) Uani d . 1 . . C
C2 0.69277(11) -0.08517(12) 0.90204(16) 0.0331(2) Uani d . 1 . . C
C3 0.82570(11) -0.02689(11) 0.81835(17) 0.0344(2) Uani d . 1 . . C
C13 0.40021(11) 0.14886(14) 0.46026(16) 0.0372(3) Uani d . 1 . . C
C12 0.42184(12) 0.00993(14) 0.24111(14) 0.0396(3) Uani d . 1 . . C
H6B 0.5594(17) -0.0959(17) 0.430(2) 0.037(4) Uiso d . 1 . . H
H9B 0.5651(14) 0.1032(14) 0.9183(19) 0.023(3) Uiso d . 1 . . H
H13C 0.305(2) 0.0907(19) 0.457(2) 0.049(5) Uiso d . 1 . . H
H02 0.6707(19) 0.2941(18) 0.589(3) 0.042(4) Uiso d . 1 . . H
H2B 0.6951(17) -0.0199(18) 0.994(2) 0.041(4) Uiso d . 1 . . H
H6A 0.6790(14) 0.0303(15) 0.372(2) 0.031(4) Uiso d . 1 . . H
H9A 0.4428(16) 0.0642(15) 0.813(2) 0.034(4) Uiso d . 1 . . H
H13B 0.4262(18) 0.185(2) 0.569(3) 0.047(4) Uiso d . 1 . . H
H14B 0.9093(19) 0.1091(19) 0.431(3) 0.048(5) Uiso d . 1 . . H
H15A 0.3030(16) -0.1616(15) 0.878(2) 0.032(4) Uiso d . 1 . . H
H12C 0.4632(18) -0.0363(16) 0.210(2) 0.037(4) Uiso d . 1 . . H
H1 0.5608(17) -0.1862(17) 0.707(2) 0.042(4) Uiso d . 1 . . H
H12B 0.4283(19) 0.070(2) 0.156(3) 0.049(5) Uiso d . 1 . . H
H14A 1.0000(19) 0.0985(17) 0.558(2) 0.046(5) Uiso d . 1 . . H
H12A 0.334(2) -0.058(2) 0.246(3) 0.069(6) Uiso d . 1 . . H
H4 0.7861(17) -0.0889(16) 0.564(2) 0.036(4) Uiso d . 1 . . H
H3B 0.8661(19) -0.0812(18) 0.833(3) 0.050(5) Uiso d . 1 . . H
H2A 0.6702(17) -0.1613(19) 0.958(2) 0.041(4) Uiso d . 1 . . H
H3A 0.8861(18) 0.0606(18) 0.870(3) 0.043(4) Uiso d . 1 . . H
H13A 0.417(2) 0.213(2) 0.377(3) 0.055(5) Uiso d . 1 . . H
H15B 0.3609(18) -0.260(2) 0.834(3) 0.054(5) Uiso d . 1 . . H
H14C 0.9467(18) 0.1872(19) 0.603(2) 0.046(5) Uiso d . 1 . . H

loop_
_atom_site_aniso_label
_atom_site_aniso_U_11
_atom_site_aniso_U_22
_atom_site_aniso_U_33
_atom_site_aniso_U_12
_atom_site_aniso_U_13
_atom_site_aniso_U_23
O1 0.0210(3) 0.0197(3) 0.0231(3) 0.0113(2) 0.0004(2) -0.0009(2)
O2 0.0315(4) 0.0224(3) 0.0229(3) 0.0162(3) 0.0037(3) 0.0002(2)
C1 0.0279(5) 0.0195(4) 0.0288(4) 0.0107(4) 0.0035(4) 0.0023(3)
C8 0.0222(4) 0.0216(4) 0.0187(4) 0.0120(3) 0.0016(3) -0.0002(3)
C5 0.0257(4) 0.0200(4) 0.0251(4) 0.0122(4) 0.0034(3) -0.0008(3)
C9 0.0246(4) 0.0281(5) 0.0206(4) 0.0139(4) 0.0039(3) 0.0019(3)
C7 0.0225(4) 0.0239(4) 0.0186(4) 0.0095(3) 0.0028(3) 0.0008(3)
C15 0.0283(5) 0.0340(6) 0.0314(5) 0.0089(4) 0.0009(4) 0.0036(4)
C6 0.0316(5) 0.0261(4) 0.0227(4) 0.0141(4) 0.0032(4) -0.0035(3)
C4 0.0301(5) 0.0247(5) 0.0386(5) 0.0177(4) 0.0066(4) 0.0033(4)
C10 0.0258(4) 0.0261(4) 0.0205(4) 0.0110(4) 0.0009(3) 0.0023(3)
C11 0.0236(4) 0.0349(5) 0.0193(4) 0.0104(4) 0.0028(3) 0.0065(4)
C14 0.0304(5) 0.0359(6) 0.0488(7) 0.0218(5) 0.0149(5) 0.0126(5)
C2 0.0326(5) 0.0329(5) 0.0359(6) 0.0180(4) 0.0018(4) 0.0119(4)
C3 0.0300(5) 0.0319(5) 0.0440(6) 0.0175(4) 0.0015(4) 0.0105(5)
C13 0.0287(5) 0.0517(7) 0.0357(6) 0.0235(5) 0.0032(4) 0.0119(5)
C12 0.0323(6) 0.0498(7) 0.0213(5) 0.0089(5) -0.0031(4) 0.0022(5)

loop_
_atom_type_symbol
_atom_type_description
_atom_type_scat_dispersion_real
_atom_type_scat_dispersion_imag
_atom_type_scat_source
C C 0.0033 0.0016 'International Tables Vol C Tables 4.2.6.8 and 6.1.1.4'
H H 0.0000 0.0000 'International Tables Vol C Tables 4.2.6.8 and 6.1.1.4'
O O 0.0106 0.0060 'International Tables Vol C Tables 4.2.6.8 and 6.1.1.4'

loop_
_geom_angle_atom_site_label_1
_geom_angle_atom_site_label_2
_geom_angle_atom_site_label_3
_geom_angle
C8 O1 C5 104.13(7)
C10 C1 C5 112.47(8)
C10 C1 C2 115.71(10)
C5 C1 C2 103.48(8)
O2 C8 O1 107.99(7)
O2 C8 C7 116.46(8)
O1 C8 C7 103.57(7)
O2 C8 C9 108.70(8)
O1 C8 C9 106.63(7)
C7 C8 C9 112.84(8)
O1 C5 C4 107.57(8)
O1 C5 C6 102.96(7)
C4 C5 C6 120.01(8)
O1 C5 C1 107.96(7)
C4 C5 C1 104.15(8)
C6 C5 C1 113.63(8)
C10 C9 C8 109.54(8)
C11 C7 C6 127.47(10)
C11 C7 C8 126.51(9)
C6 C7 C8 105.97(8)
C7 C6 C5 102.13(8)
C14 C4 C5 114.98(8)
C14 C4 C3 113.40(10)
C5 C4 C3 102.82(9)
C15 C10 C1 122.42(10)
C15 C10 C9 121.87(10)
C1 C10 C9 115.69(8)
C7 C11 C12 121.88(11)
C7 C11 C13 124.13(10)
C12 C11 C13 113.98(11)
C3 C2 C1 105.80(9)
C2 C3 C4 106.96(9)

loop_
_geom_bond_atom_site_label_1
_geom_bond_atom_site_label_2
_geom_bond_site_symmetry_2
_geom_bond_distance
_geom_bond_publ_flag
O1 C8 . 1.4368(11) ?
O1 C5 . 1.4448(11) ?
O2 C8 . 1.4003(11) ?
C1 C10 . 1.5106(14) ?
C1 C5 . 1.5382(14) ?
C1 C2 . 1.5468(16) ?
C8 C7 . 1.5264(13) ?
C8 C9 . 1.5311(13) ?
C5 C4 . 1.5257(14) ?
C5 C6 . 1.5272(14) ?
C9 C10 . 1.5159(14) ?
C7 C11 . 1.3327(14) ?
C7 C6 . 1.5186(14) ?
C15 C10 . 1.3310(15) ?
C4 C14 . 1.5220(16) ?
C4 C3 . 1.5455(17) ?
C11 C12 . 1.5007(16) ?
C11 C13 . 1.5033(18) ?
C2 C3 . 1.5447(16) ?

loop_
_geom_hbond_atom_site_label_D
_geom_hbond_atom_site_label_H
_geom_hbond_atom_site_label_A
_geom_hbond_site_symmetry_A
_geom_hbond_distance_DH
_geom_hbond_distance_HA
_geom_hbond_distance_DA
_geom_hbond_angle_DHA
_geom_hbond_publ_flag
O2 H02 O2 2_654 0.860(10) 2.10(2) 2.9600(10) 176.0(10) yes

loop_
_geom_torsion_atom_site_label_1
_geom_torsion_atom_site_label_2
_geom_torsion_atom_site_label_3
_geom_torsion_atom_site_label_4
_geom_torsion
C5 O1 C8 O2 -164.52(7)
C5 O1 C8 C7 -40.44(8)
C5 O1 C8 C9 78.82(8)
C8 O1 C5 C4 174.90(8)
C8 O1 C5 C6 47.22(9)
C8 O1 C5 C1 -73.25(9)
C10 C1 C5 O1 50.72(11)
C2 C1 C5 O1 -74.87(9)
C10 C1 C5 C4 164.86(9)
C2 C1 C5 C4 39.28(10)
C10 C1 C5 C6 -62.82(11)
C2 C1 C5 C6 171.60(8)
O2 C8 C9 C10 -176.16(8)
O1 C8 C9 C10 -59.97(9)
C7 C8 C9 C10 53.07(10)
O2 C8 C7 C11 -45.88(13)
O1 C8 C7 C11 -164.24(9)
C9 C8 C7 C11 80.86(12)
O2 C8 C7 C6 136.45(8)
O1 C8 C7 C6 18.09(9)
C9 C8 C7 C6 -96.82(9)
C11 C7 C6 C5 -168.16(10)
C8 C7 C6 C5 9.49(9)
O1 C5 C6 C7 -33.80(9)
C4 C5 C6 C7 -153.20(9)
C1 C5 C6 C7 82.69(9)
O1 C5 C4 C14 -49.11(12)
C6 C5 C4 C14 67.94(13)
C1 C5 C4 C14 -163.53(10)
O1 C5 C4 C3 74.63(9)
C6 C5 C4 C3 -168.33(9)
C1 C5 C4 C3 -39.79(10)
C5 C1 C10 C15 143.94(10)
C2 C1 C10 C15 -97.44(12)
C5 C1 C10 C9 -34.55(12)
C2 C1 C10 C9 84.08(11)
C8 C9 C10 C15 -139.95(10)
C8 C9 C10 C1 38.55(12)
C6 C7 C11 C12 -3.67(16)
C8 C7 C11 C12 179.15(9)
C6 C7 C11 C13 177.15(10)
C8 C7 C11 C13 -0.04(16)
C10 C1 C2 C3 -146.43(9)
C5 C1 C2 C3 -22.96(11)
C1 C2 C3 C4 -1.30(12)
C14 C4 C3 C2 149.97(9)
C5 C4 C3 C2 25.19(11)

loop_
_cod_related_entry_id
_cod_related_entry_database
_cod_related_entry_code
1 ChemSpider 8574577
